data_2203907
loop_
_publ_author_name
'Bod, Henri\"ette de'
'Williams, D. Bradley G.'
'Roodt, Andreas'
'Muller, Alfred'

_publ_section_title
;
 (<i>N,N</i>-Diethylamino)(2-hydroxyphenyl)phenylphosphine oxide
;
_journal_issue 7
_journal_name_full 'Acta Crystallographica Section E'
_journal_page_first o1241
_journal_page_last o1243
_journal_paper_doi 10.1107/S1600536804014850
_journal_volume 60
_journal_year 2004
_chemical_formula_iupac 'C16 H20 N O2 P'
_chemical_formula_moiety 'C16 H20 N O2 P'
_chemical_formula_sum 'C16 H20 N O2 P'
_chemical_formula_weight 289.3
_space_group_IT_number 14
_symmetry_cell_setting monoclinic
_symmetry_space_group_name_Hall '-P 2ybc'
_symmetry_space_group_name_H-M 'P 1 21/c 1'
_audit_creation_method 'WinGX routine CIF_UPDATE'
_cell_angle_alpha 90
_cell_angle_beta 101.606(3)
_cell_angle_gamma 90
_cell_formula_units_Z 4
_cell_length_a 8.4348(15)
_cell_length_b 13.635(2)
_cell_length_c 13.842(2)
_cell_measurement_reflns_used 789
_cell_measurement_temperature 294(2)
_cell_measurement_theta_max 22.92
_cell_measurement_theta_min 2.88
_cell_volume 1559.4(4)
_computing_cell_refinement 'SAINT-Plus (Bruker, 1999)'
_computing_data_collection 'SMART-NT (Bruker, 1998)'
_computing_data_reduction 'SAINT-Plus and XPREP (Bruker, 1999)'
_computing_molecular_graphics 'DIAMOND (Brandenburg & Berndt, 2001)'
_computing_publication_material 'WinGX (Farrugia, 1999)'
_computing_structure_refinement 'SHELXL97 (Sheldrick, 1997)'
_computing_structure_solution 'SIR2002 (Burla et al, 2003)'
_diffrn_measured_fraction_theta_full 0.989
_diffrn_measured_fraction_theta_max 0.989
_diffrn_measurement_device_type 'Bruker SMART 1K CCD'
_diffrn_measurement_method \w
_diffrn_radiation_type MoK\a
_diffrn_radiation_wavelength 0.71073
_diffrn_reflns_av_R_equivalents 0.0604
_diffrn_reflns_limit_h_max 11
_diffrn_reflns_limit_h_min -9
_diffrn_reflns_limit_k_max 16
_diffrn_reflns_limit_k_min -18
_diffrn_reflns_limit_l_max 17
_diffrn_reflns_limit_l_min -18
_diffrn_reflns_number 10440
_diffrn_reflns_theta_full 28.33
_diffrn_reflns_theta_max 28.33
_diffrn_reflns_theta_min 2.12
_diffrn_standards_decay_% 0
_diffrn_standards_interval_count 0
_diffrn_standards_interval_time 0
_diffrn_standards_number 0
_exptl_absorpt_coefficient_mu 0.177
_exptl_absorpt_correction_type none
_exptl_crystal_colour colorless
_exptl_crystal_density_diffrn 1.232
_exptl_crystal_density_method 'not measured'
_exptl_crystal_description plates
_exptl_crystal_F_000 616
_exptl_crystal_size_max 0.44
_exptl_crystal_size_mid 0.15
_exptl_crystal_size_min 0.08
_refine_diff_density_max 0.273
_refine_diff_density_min -0.294
_refine_ls_extinction_method none
_refine_ls_goodness_of_fit_ref 1.037
_refine_ls_hydrogen_treatment mixed
_refine_ls_matrix_type full
_refine_ls_number_parameters 199
_refine_ls_number_reflns 3854
_refine_ls_number_restraints 4
_refine_ls_restrained_S_all 1.048
_refine_ls_R_factor_gt 0.0568
_refine_ls_shift/su_max 0
_refine_ls_structure_factor_coef Fsqd
_refine_ls_weighting_details 'calc w = 1/[\s^2^(Fo^2^)+(0.0595P)^2^+0.1233P] where P = (Fo^2^+2Fc^2^)/3'
_refine_ls_weighting_scheme calc
_refine_ls_wR_factor_ref 0.1448
_reflns_number_gt 2053
_reflns_number_total 3854
_reflns_threshold_expression I>2\s(I)
_cod_data_source_file hg6060.cif
_cod_data_source_block I
_cod_original_cell_volume 1559.4(5)
_cod_original_sg_symbol_Hall -P2ybc
_cod_original_sg_symbol_H-M 'P 21/c'
_cod_database_code 2203907
_cod_database_fobs_code 2203907

loop_
_symmetry_equiv_pos_as_xyz
'x, y, z'
'-x, y+1/2, -z+1/2'
'-x, -y, -z'
'x, -y-1/2, z-1/2'

loop_
_atom_site_label
_atom_site_fract_x
_atom_site_fract_y
_atom_site_fract_z
_atom_site_U_iso_or_equiv
_atom_site_adp_type
_atom_site_calc_flag
_atom_site_refinement_flags
_atom_site_occupancy
_atom_site_type_symbol
P 0.33957(8) 0.47060(5) 0.23808(5) 0.0386(2) Uani d . 1 P
O1 0.2463(2) 0.44905(13) 0.31624(12) 0.0522(5) Uani d . 1 O
N 0.3091(2) 0.57609(14) 0.17943(13) 0.0431(5) Uani d . 1 N
C13 0.1536(3) 0.5914(2) 0.1095(2) 0.0591(8) Uani d . 1 C
H13A 0.0839 0.6322 0.1406 0.071 Uiso calc R 1 H
H13B 0.1004 0.5286 0.0944 0.071 Uiso calc R 1 H
C14 0.1756(5) 0.6394(3) 0.0147(2) 0.0920(11) Uani d . 1 C
H14A 0.2314 0.7006 0.0294 0.138 Uiso calc R 1 H
H14B 0.0716 0.651 -0.0267 0.138 Uiso calc R 1 H
H14C 0.2378 0.597 -0.0188 0.138 Uiso calc R 1 H
C15 0.3802(3) 0.66596(19) 0.2303(2) 0.0557(7) Uani d . 1 C
H15A 0.3792 0.717 0.1813 0.067 Uiso calc R 1 H
H15B 0.4925 0.6527 0.2599 0.067 Uiso calc R 1 H
C16 0.2977(5) 0.7045(3) 0.3088(3) 0.1025(13) Uani d . 1 C
H16A 0.184 0.7119 0.2823 0.154 Uiso calc R 1 H
H16B 0.3431 0.767 0.3313 0.154 Uiso calc R 1 H
H16C 0.313 0.6593 0.3631 0.154 Uiso calc R 1 H
C1 0.5534(3) 0.46614(16) 0.28914(17) 0.0370(5) Uani d . 1 C
C3 0.7691(4) 0.4318(2) 0.4279(2) 0.0720(9) Uani d . 1 C
H3 0.8027 0.4155 0.4941 0.086 Uiso calc R 1 H
C4 0.8805(4) 0.4466(2) 0.3714(3) 0.0693(9) Uani d . 1 C
H4 0.9902 0.4402 0.3987 0.083 Uiso calc R 1 H
C5 0.8321(4) 0.4709(3) 0.2742(3) 0.0725(9) Uani d . 1 C
H5 0.9088 0.4801 0.2354 0.087 Uiso calc R 1 H
C6 0.6705(3) 0.4819(2) 0.2336(2) 0.0584(8) Uani d . 1 C
H6 0.6392 0.5001 0.1677 0.07 Uiso calc R 1 H
C7 0.2973(3) 0.37750(17) 0.14421(17) 0.0403(6) Uani d . 1 C
C9 0.2049(4) 0.2134(2) 0.0949(2) 0.0708(9) Uani d . 1 C
H9 0.1571 0.1549 0.1084 0.085 Uiso calc R 1 H
C10 0.2555(4) 0.2245(3) 0.0087(3) 0.0793(10) Uani d . 1 C
H10 0.2429 0.1731 -0.0364 0.095 Uiso calc R 1 H
C11 0.3251(4) 0.3106(3) -0.0130(2) 0.0768(10) Uani d . 1 C
H11 0.3576 0.318 -0.0729 0.092 Uiso calc R 1 H
C12 0.3463(3) 0.3856(2) 0.0545(2) 0.0603(8) Uani d . 1 C
H12 0.3949 0.4435 0.0398 0.072 Uiso calc R 1 H
O2 0.5261(11) 0.4095(10) 0.4487(6) 0.091(5) Uani d PD 0.213(6) O
C2 0.6049(4) 0.4408(2) 0.3877(2) 0.0553(7) Uani d D 1 C
H2A 0.5292 0.4298 0.427 0.066 Uiso calc PR 0.787(6) H
C8 0.2242(3) 0.2899(2) 0.16384(19) 0.0522(7) Uani d D 1 C
H8A 0.1883 0.2823 0.2227 0.063 Uiso calc PR 0.213(6) H
O8 0.1689(4) 0.2719(2) 0.2458(2) 0.0788(11) Uani d PD 0.787(6) O
H2B 0.427(3) 0.415(13) 0.424(7) 0.118 Uiso d PD 0.213(6) H
H8B 0.173(6) 0.326(4) 0.277(4) 0.118 Uiso d P 0.787(6) H

loop_
_atom_site_aniso_label
_atom_site_aniso_U_11
_atom_site_aniso_U_22
_atom_site_aniso_U_33
_atom_site_aniso_U_12
_atom_site_aniso_U_13
_atom_site_aniso_U_23
P 0.0364(4) 0.0379(4) 0.0414(4) -0.0006(3) 0.0074(3) -0.0001(3)
O1 0.0476(11) 0.0569(12) 0.0562(10) -0.0030(8) 0.0202(9) -0.0003(9)
N 0.0423(12) 0.0357(12) 0.0467(11) -0.0005(9) -0.0018(10) 0.0011(10)
C13 0.0474(17) 0.0524(18) 0.0691(18) 0.0046(13) -0.0083(14) 0.0081(15)
C14 0.098(3) 0.097(3) 0.068(2) 0.010(2) -0.0127(19) 0.027(2)
C15 0.0586(18) 0.0367(15) 0.0660(17) -0.0032(13) -0.0016(15) -0.0033(14)
C16 0.151(4) 0.065(2) 0.103(3) -0.016(2) 0.053(3) -0.031(2)
C1 0.0375(13) 0.0306(12) 0.0415(13) -0.0003(11) 0.0043(11) -0.0027(11)
C3 0.073(2) 0.065(2) 0.0643(19) -0.0067(17) -0.0189(18) 0.0163(16)
C4 0.0444(18) 0.060(2) 0.094(3) 0.0096(14) -0.0091(18) -0.0106(18)
C5 0.0453(18) 0.091(3) 0.084(2) 0.0014(17) 0.0198(18) -0.022(2)
C6 0.0433(17) 0.082(2) 0.0503(15) -0.0015(15) 0.0114(14) -0.0036(15)
C7 0.0391(14) 0.0369(14) 0.0424(13) -0.0021(11) 0.0020(11) 0.0014(11)
C9 0.078(2) 0.0389(18) 0.085(2) -0.0062(15) -0.0093(19) -0.0044(17)
C10 0.090(3) 0.062(2) 0.078(2) 0.0061(19) -0.003(2) -0.0277(19)
C11 0.094(3) 0.077(2) 0.0624(19) -0.009(2) 0.0210(18) -0.0255(18)
C12 0.068(2) 0.0550(18) 0.0583(17) -0.0096(15) 0.0145(15) -0.0091(15)
O2 0.059(7) 0.166(12) 0.043(6) -0.045(7) -0.001(5) 0.027(6)
C2 0.0523(18) 0.0591(18) 0.0509(16) -0.0069(14) 0.0020(15) 0.0026(14)
C8 0.0545(17) 0.0470(18) 0.0507(16) -0.0026(13) -0.0001(14) 0.0058(14)
O8 0.106(2) 0.0608(19) 0.072(2) -0.0267(17) 0.0213(17) 0.0048(14)

loop_
_atom_type_symbol
_atom_type_description
_atom_type_scat_dispersion_real
_atom_type_scat_dispersion_imag
_atom_type_scat_source
C C 0.0033 0.0016 'International Tables Vol C Tables 4.2.6.8 and 6.1.1.4'
H H 0 0 'International Tables Vol C Tables 4.2.6.8 and 6.1.1.4'
N N 0.0061 0.0033 'International Tables Vol C Tables 4.2.6.8 and 6.1.1.4'
O O 0.0106 0.006 'International Tables Vol C Tables 4.2.6.8 and 6.1.1.4'
P P 0.1023 0.0942 'International Tables Vol C Tables 4.2.6.8 and 6.1.1.4'

loop_
_geom_angle_atom_site_label_1
_geom_angle_atom_site_label_2
_geom_angle_atom_site_label_3
_geom_angle
_geom_angle_publ_flag
O1 P N 118.53(10) y
O1 P C7 109.16(11) y
N P C7 105.75(10) ?
O1 P C1 110.00(10) y
N P C1 105.53(10) ?
C7 P C1 107.27(11) ?
C15 N C13 114.6(2) ?
C15 N P 118.76(16) ?
C13 N P 118.38(16) ?
N C13 C14 112.4(2) ?
N C13 H13A 109.1 ?
C14 C13 H13A 109.1 ?
N C13 H13B 109.1 ?
C14 C13 H13B 109.1 ?
H13A C13 H13B 107.9 ?
C13 C14 H14A 109.5 ?
C13 C14 H14B 109.5 ?
H14A C14 H14B 109.5 ?
C13 C14 H14C 109.5 ?
H14A C14 H14C 109.5 ?
H14B C14 H14C 109.5 ?
N C15 C16 115.6(2) ?
N C15 H15A 108.4 ?
C16 C15 H15A 108.4 ?
N C15 H15B 108.4 ?
C16 C15 H15B 108.4 ?
H15A C15 H15B 107.4 ?
C15 C16 H16A 109.5 ?
C15 C16 H16B 109.5 ?
H16A C16 H16B 109.5 ?
C15 C16 H16C 109.5 ?
H16A C16 H16C 109.5 ?
H16B C16 H16C 109.5 ?
C6 C1 C2 117.8(2) ?
C6 C1 P 123.12(19) ?
C2 C1 P 119.0(2) ?
C4 C3 C2 120.5(3) ?
C4 C3 H3 119.7 ?
C2 C3 H3 119.7 ?
C3 C4 C5 120.0(3) ?
C3 C4 H4 120 ?
C5 C4 H4 120 ?
C4 C5 C6 120.4(3) ?
C4 C5 H5 119.8 ?
C6 C5 H5 119.8 ?
C5 C6 C1 121.0(3) ?
C5 C6 H6 119.5 ?
C1 C6 H6 119.5 ?
C12 C7 C8 117.7(2) ?
C12 C7 P 122.49(19) ?
C8 C7 P 119.61(19) ?
C10 C9 C8 120.2(3) ?
C10 C9 H9 119.9 ?
C8 C9 H9 119.9 ?
C9 C10 C11 120.9(3) ?
C9 C10 H10 119.6 ?
C11 C10 H10 119.6 ?
C10 C11 C12 119.4(3) ?
C10 C11 H11 120.3 ?
C12 C11 H11 120.3 ?
C11 C12 C7 121.8(3) ?
C11 C12 H12 119.1 ?
C7 C12 H12 119.1 ?
C1 C2 C3 120.2(3) ?
C1 C2 H2A 119.9 ?
C3 C2 H2A 119.9 ?
C7 C8 C9 120.0(3) ?
C7 C8 H8A 120 ?
C9 C8 H8A 120 ?

loop_
_geom_bond_atom_site_label_1
_geom_bond_atom_site_label_2
_geom_bond_distance
_geom_bond_publ_flag
P O1 1.4896(17) y
P N 1.646(2) y
P C7 1.800(2) y
P C1 1.801(2) y
N C15 1.479(3) ?
N C13 1.480(3) ?
C13 C14 1.511(4) ?
C13 H13A 0.97 ?
C13 H13B 0.97 ?
C14 H14A 0.96 ?
C14 H14B 0.96 ?
C14 H14C 0.96 ?
C15 C16 1.499(4) ?
C15 H15A 0.97 ?
C15 H15B 0.97 ?
C16 H16A 0.96 ?
C16 H16B 0.96 ?
C16 H16C 0.96 ?
C1 C6 1.385(3) ?
C1 C2 1.390(4) ?
C3 C4 1.353(4) ?
C3 C2 1.391(4) ?
C3 H3 0.93 ?
C4 C5 1.365(4) ?
C4 H4 0.93 ?
C5 C6 1.374(4) ?
C5 H5 0.93 ?
C6 H6 0.93 ?
C7 C12 1.390(3) ?
C7 C8 1.396(3) ?
C9 C10 1.355(4) ?
C9 C8 1.400(4) ?
C9 H9 0.93 ?
C10 C11 1.372(5) ?
C10 H10 0.93 ?
C11 C12 1.373(4) ?
C11 H11 0.93 ?
C12 H12 0.93 ?
O2 H2B 0.84(2) ?
C2 H2A 0.93 ?
C8 H8A 0.93 ?
O8 H8B 0.85(5) ?

loop_
_geom_hbond_atom_site_label_D
_geom_hbond_atom_site_label_H
_geom_hbond_atom_site_label_A
_geom_hbond_distance_DH
_geom_hbond_distance_HA
_geom_hbond_distance_DA
_geom_hbond_angle_DHA
O2 H2B O1 0.84(2) 1.97(4) 2.735(9) 152(7)
O8 H8B O1 0.85(5) 1.84(5) 2.637(3) 157(5)
C2 H2A O1 0.93 2.58 2.989(3) 107
C8 H8A O1 0.93 2.61 3.006(3) 106

loop_
_geom_torsion_atom_site_label_1
_geom_torsion_atom_site_label_2
_geom_torsion_atom_site_label_3
_geom_torsion_atom_site_label_4
_geom_torsion
_geom_torsion_publ_flag
O1 P N C15 75.8(2) ?
C7 P N C15 -161.42(19) ?
C1 P N C15 -47.9(2) ?
O1 P N C13 -70.9(2) ?
C7 P N C13 51.9(2) ?
C1 P N C13 165.38(18) ?
C15 N C13 C14 75.3(3) ?
P N C13 C14 -136.6(2) ?
C13 N C15 C16 73.3(3) ?
P N C15 C16 -74.6(3) ?
O1 P C1 C6 179.1(2) ?
N P C1 C6 -51.9(2) ?
C7 P C1 C6 60.5(2) ?
O1 P C1 C2 2.6(2) ?
N P C1 C2 131.5(2) ?
C7 P C1 C2 -116.0(2) ?
C2 C3 C4 C5 0.3(5) ?
C3 C4 C5 C6 0.9(5) ?
C4 C5 C6 C1 -1.7(5) ?
C2 C1 C6 C5 1.2(4) ?
P C1 C6 C5 -175.4(2) ?
O1 P C7 C12 169.7(2) ?
N P C7 C12 41.2(2) ?
C1 P C7 C12 -71.1(2) ?
O1 P C7 C8 -15.6(2) ?
N P C7 C8 -144.2(2) ?
C1 P C7 C8 103.6(2) ?
C8 C9 C10 C11 -0.5(5) ?
C9 C10 C11 C12 1.2(5) ?
C10 C11 C12 C7 -0.8(5) ?
C8 C7 C12 C11 -0.3(4) ?
P C7 C12 C11 174.5(2) ?
C6 C1 C2 C3 0.0(4) ?
P C1 C2 C3 176.7(2) ?
C4 C3 C2 C1 -0.7(4) ?
C12 C7 C8 C9 1.0(4) ?
P C7 C8 C9 -173.9(2) ?
C10 C9 C8 C7 -0.7(4) ?
C14 C13 C15 C16 128.2(3) y
